data_4300492
loop_
_publ_author_name
'Steven J. Smith'
'C. Matthew Whaley'
'Thomas B. Rauchfuss'
'Wilson, Scott R.'

_journal_name_full 'Inorganic Chemistry'
_journal_paper_doi 10.1021/ic051443c
_journal_year 2006
_chemical_formula_moiety 'C12 H32 Mo P4 S2'
_chemical_formula_sum 'C12 H32 Mo P4 S2'
_chemical_formula_weight 460.32
_space_group_IT_number 14
_symmetry_cell_setting monoclinic
_symmetry_space_group_name_Hall '-P 2ybc'
_symmetry_space_group_name_H-M 'P 1 21/c 1'
_cell_angle_alpha 90.00
_cell_angle_beta 92.733(7)
_cell_angle_gamma 90.00
_cell_formula_units_Z 4
_cell_length_a 13.215(6)
_cell_length_b 12.385(5)
_cell_length_c 13.228(6)
_cell_measurement_temperature 193(2)
_cell_volume 2162.6(16)
_diffrn_ambient_temperature 193(2)
_exptl_crystal_density_diffrn 1.414
_cod_depositor_comments
;
The following automatic conversions were performed:
'_symmetry_cell_setting' value 'Monoclinic' changed to 'monoclinic'
according to '/home/saulius/struct/CIF-dictionaries/cif_core.dic'
dictionary named 'cif_core.dic' version 2.4.1 from 2010-06-29.

Automatic conversion script
Id: cif_fix_enum 1527 2010-12-29 10:47:43Z saulius 
;
_cod_original_sg_symbol_H-M 'P 21/c'
_cod_database_code 4300492

loop_
_symmetry_equiv_pos_as_xyz
'x, y, z'
'-x, y+1/2, -z+1/2'
'-x, -y, -z'
'x, -y-1/2, z-1/2'

loop_
_atom_site_label
_atom_site_type_symbol
_atom_site_fract_x
_atom_site_fract_y
_atom_site_fract_z
_atom_site_U_iso_or_equiv
_atom_site_adp_type
_atom_site_occupancy
_atom_site_symmetry_multiplicity
_atom_site_calc_flag
_atom_site_refinement_flags
_atom_site_disorder_assembly
_atom_site_disorder_group
P1 P 0.4966(2) 0.1237(3) 0.3522(3) 0.0277(7) Uani 0.802(6) 1 d PDU A 1
C1 C 0.6140(3) 0.1028(3) 0.2863(2) 0.0423(10) Uani 0.802(6) 1 d PDU A 1
H1A H 0.6063 0.0390 0.2414 0.051 Uiso 0.802(6) 1 calc PR A 1
H1B H 0.6269 0.1665 0.2435 0.051 Uiso 0.802(6) 1 calc PR A 1
C2 C 0.4971(4) 0.2692(4) 0.3746(6) 0.0430(14) Uani 0.802(6) 1 d PDU A 1
H2A H 0.5093 0.3071 0.3112 0.064 Uiso 0.802(6) 1 calc PR A 1
H2B H 0.5509 0.2873 0.4253 0.064 Uiso 0.802(6) 1 calc PR A 1
H2C H 0.4315 0.2914 0.3991 0.064 Uiso 0.802(6) 1 calc PR A 1
C3 C 0.4015(4) 0.1093(6) 0.2486(5) 0.0526(15) Uani 0.802(6) 1 d PDU A 1
H3A H 0.4218 0.1517 0.1904 0.079 Uiso 0.802(6) 1 calc PR A 1
H3B H 0.3360 0.1354 0.2704 0.079 Uiso 0.802(6) 1 calc PR A 1
H3C H 0.3956 0.0331 0.2294 0.079 Uiso 0.802(6) 1 calc PR A 1
C4 C 0.7132(5) -0.1439(4) 0.3874(4) 0.0467(13) Uani 0.802(6) 1 d PDU A 1
H4A H 0.6980 -0.2068 0.4291 0.070 Uiso 0.802(6) 1 calc PR A 1
H4B H 0.7858 -0.1425 0.3755 0.070 Uiso 0.802(6) 1 calc PR A 1
H4C H 0.6745 -0.1486 0.3225 0.070 Uiso 0.802(6) 1 calc PR A 1
C5 C 0.7833(4) -0.0057(4) 0.5467(4) 0.0463(12) Uani 0.802(6) 1 d PDU A 1
H5A H 0.7735 0.0600 0.5863 0.070 Uiso 0.802(6) 1 calc PR A 1
H5B H 0.8472 -0.0006 0.5122 0.070 Uiso 0.802(6) 1 calc PR A 1
H5C H 0.7857 -0.0684 0.5920 0.070 Uiso 0.802(6) 1 calc PR A 1
C6 C 0.7042(2) 0.0855(3) 0.3615(3) 0.0408(10) Uani 0.802(6) 1 d PDU A 1
H6A H 0.7192 0.1537 0.3982 0.049 Uiso 0.802(6) 1 calc PR A 1
H6B H 0.7646 0.0656 0.3241 0.049 Uiso 0.802(6) 1 calc PR A 1
P2 P 0.67838(18) -0.0210(3) 0.4530(2) 0.0289(6) Uani 0.802(6) 1 d PDU A 1
C7 C 0.10908(19) 0.68988(19) 0.67117(17) 0.0458(7) Uani 1 1 d . . .
H7A H 0.1060 0.7547 0.6274 0.055 Uiso 1 1 calc R . .
H7B H 0.1180 0.7140 0.7424 0.055 Uiso 1 1 calc R . .
C8 C -0.01828(19) 0.5478(2) 0.77673(16) 0.0443(6) Uani 1 1 d . . .
H8A H -0.0812 0.5061 0.7777 0.066 Uiso 1 1 calc R . .
H8B H -0.0179 0.6028 0.8300 0.066 Uiso 1 1 calc R . .
H8C H 0.0398 0.4995 0.7885 0.066 Uiso 1 1 calc R . .
C9 C -0.1070(2) 0.7179(2) 0.65855(18) 0.0552(8) Uani 1 1 d . . .
H9A H -0.0919 0.7653 0.7166 0.083 Uiso 1 1 calc R . .
H9B H -0.1734 0.6841 0.6654 0.083 Uiso 1 1 calc R . .
H9C H -0.1078 0.7604 0.5960 0.083 Uiso 1 1 calc R . .
C10 C 0.21210(18) 0.67761(18) 0.43469(17) 0.0422(6) Uani 1 1 d . . .
H10A H 0.2817 0.7002 0.4528 0.063 Uiso 1 1 calc R . .
H10B H 0.1659 0.7382 0.4442 0.063 Uiso 1 1 calc R . .
H10C H 0.2074 0.6547 0.3637 0.063 Uiso 1 1 calc R . .
C11 C 0.28492(19) 0.4747(2) 0.5030(2) 0.0501(7) Uani 1 1 d . . .
H11A H 0.2769 0.4116 0.5466 0.075 Uiso 1 1 calc R . .
H11B H 0.3478 0.5125 0.5234 0.075 Uiso 1 1 calc R . .
H11C H 0.2878 0.4512 0.4324 0.075 Uiso 1 1 calc R . .
C12 C 0.19893(18) 0.6199(2) 0.64421(16) 0.0435(7) Uani 1 1 d . . .
H12A H 0.2072 0.5598 0.6932 0.052 Uiso 1 1 calc R . .
H12B H 0.2617 0.6636 0.6479 0.052 Uiso 1 1 calc R . .
Mo1 Mo 0.5000 0.0000 0.5000 0.02198(8) Uani 1 2 d SD . .
Mo2 Mo 0.0000 0.5000 0.5000 0.02275(8) Uani 1 2 d S . .
P3 P -0.01002(5) 0.61322(5) 0.65407(4) 0.03100(15) Uani 1 1 d . . .
P4 P 0.17748(4) 0.56552(5) 0.51525(4) 0.03134(15) Uani 1 1 d . . .
S1 S 0.55310(4) 0.13420(4) 0.60417(4) 0.03273(15) Uani 1 1 d . A .
S2 S -0.05002(5) 0.64427(5) 0.40745(4) 0.03590(15) Uani 1 1 d . . .
P5 P 0.5018(9) 0.1310(13) 0.3587(11) 0.034(3) Uani 0.198(6) 1 d PDU A 2
C13 C 0.6327(9) 0.1443(9) 0.3202(12) 0.044(3) Uani 0.198(6) 1 d PDU A 2
H13A H 0.6325 0.1752 0.2512 0.052 Uiso 0.198(6) 1 calc PR A 2
H13B H 0.6697 0.1949 0.3667 0.052 Uiso 0.198(6) 1 calc PR A 2
C14 C 0.4628(16) 0.2707(17) 0.376(3) 0.037(4) Uani 0.198(6) 1 d PDU A 2
H14A H 0.4760 0.3125 0.3153 0.056 Uiso 0.198(6) 1 calc PR A 2
H14B H 0.5011 0.3018 0.4344 0.056 Uiso 0.198(6) 1 calc PR A 2
H14C H 0.3902 0.2730 0.3883 0.056 Uiso 0.198(6) 1 calc PR A 2
C15 C 0.4380(15) 0.096(2) 0.238(2) 0.053(5) Uani 0.198(6) 1 d PDU A 2
H15A H 0.4580 0.1466 0.1857 0.080 Uiso 0.198(6) 1 calc PR A 2
H15B H 0.3645 0.0992 0.2442 0.080 Uiso 0.198(6) 1 calc PR A 2
H15C H 0.4572 0.0223 0.2187 0.080 Uiso 0.198(6) 1 calc PR A 2
C16 C 0.719(2) -0.1712(11) 0.4131(17) 0.042(4) Uani 0.198(6) 1 d PDU A 2
H16A H 0.7839 -0.1654 0.3800 0.063 Uiso 0.198(6) 1 calc PR A 2
H16B H 0.6699 -0.2087 0.3682 0.063 Uiso 0.198(6) 1 calc PR A 2
H16C H 0.7295 -0.2120 0.4763 0.063 Uiso 0.198(6) 1 calc PR A 2
C17 C 0.7799(17) 0.0190(16) 0.5168(14) 0.042(3) Uani 0.198(6) 1 d PDU A 2
H17A H 0.8394 0.0229 0.4755 0.062 Uiso 0.198(6) 1 calc PR A 2
H17B H 0.7949 -0.0278 0.5754 0.062 Uiso 0.198(6) 1 calc PR A 2
H17C H 0.7628 0.0915 0.5402 0.062 Uiso 0.198(6) 1 calc PR A 2
C18 C 0.6879(10) 0.0365(10) 0.3212(9) 0.042(3) Uani 0.198(6) 1 d PDU A 2
H18A H 0.7609 0.0490 0.3119 0.051 Uiso 0.198(6) 1 calc PR A 2
H18B H 0.6611 -0.0083 0.2641 0.051 Uiso 0.198(6) 1 calc PR A 2
P6 P 0.6726(7) -0.0366(11) 0.4409(10) 0.030(2) Uani 0.198(6) 1 d PDU A 2

loop_
_atom_site_aniso_label
_atom_site_aniso_U_11
_atom_site_aniso_U_22
_atom_site_aniso_U_33
_atom_site_aniso_U_23
_atom_site_aniso_U_13
_atom_site_aniso_U_12
P1 0.0352(13) 0.0239(10) 0.0241(10) 0.0038(8) 0.0035(10) -0.0001(9)
C1 0.056(2) 0.038(2) 0.034(2) 0.0048(15) 0.0186(16) 0.0052(17)
C2 0.050(4) 0.034(2) 0.046(2) 0.0101(17) 0.012(3) 0.004(2)
C3 0.060(3) 0.056(3) 0.040(2) 0.0126(19) -0.022(3) -0.004(3)
C4 0.039(2) 0.035(3) 0.067(3) -0.004(2) 0.011(2) 0.005(2)
C5 0.0296(19) 0.052(3) 0.056(3) 0.0065(19) -0.013(2) -0.0009(19)
C6 0.0396(19) 0.036(2) 0.048(2) 0.0047(16) 0.0184(16) 0.0010(15)
P2 0.0253(8) 0.0244(9) 0.0373(10) -0.0018(7) 0.0052(7) -0.0006(6)
C7 0.0601(18) 0.0464(17) 0.0309(14) -0.0129(12) 0.0030(12) -0.0226(14)
C8 0.0476(16) 0.0580(18) 0.0276(13) -0.0006(12) 0.0039(11) -0.0032(13)
C9 0.072(2) 0.0515(17) 0.0413(16) -0.0197(14) -0.0071(14) 0.0239(15)
C10 0.0448(16) 0.0455(16) 0.0365(14) 0.0035(12) 0.0050(12) -0.0140(12)
C11 0.0340(15) 0.0547(17) 0.0609(19) 0.0018(14) -0.0054(13) 0.0061(13)
C12 0.0389(15) 0.0592(18) 0.0318(14) 0.0004(12) -0.0048(11) -0.0216(13)
Mo1 0.02369(15) 0.02044(15) 0.02192(15) 0.00037(10) 0.00227(11) -0.00134(10)
Mo2 0.02758(16) 0.02053(15) 0.01983(15) 0.00038(10) -0.00221(11) -0.00111(11)
P3 0.0377(4) 0.0315(4) 0.0236(3) -0.0041(3) -0.0004(3) -0.0011(3)
P4 0.0314(3) 0.0343(4) 0.0281(3) 0.0012(3) -0.0007(3) -0.0050(3)
S1 0.0374(4) 0.0291(3) 0.0317(3) -0.0069(3) 0.0025(3) -0.0058(3)
S2 0.0444(4) 0.0304(3) 0.0326(3) 0.0088(3) -0.0010(3) 0.0041(3)
P5 0.029(5) 0.039(6) 0.032(5) 0.003(4) -0.012(4) -0.004(4)
C13 0.048(5) 0.041(6) 0.043(6) 0.007(5) 0.018(5) 0.000(5)
C14 0.038(10) 0.030(6) 0.044(7) 0.001(6) 0.010(8) 0.004(7)
C15 0.063(10) 0.046(8) 0.048(8) 0.018(6) -0.021(8) 0.006(9)
C16 0.048(7) 0.021(7) 0.059(9) -0.008(7) 0.021(7) 0.010(7)
C17 0.034(6) 0.042(6) 0.048(7) -0.001(6) 0.000(6) 0.008(6)
C18 0.045(5) 0.045(5) 0.039(5) 0.005(5) 0.020(5) 0.006(5)
P6 0.028(3) 0.028(4) 0.033(3) 0.003(3) 0.000(2) -0.005(2)

loop_
_geom_bond_atom_site_label_1
_geom_bond_atom_site_label_2
_geom_bond_distance
_geom_bond_site_symmetry_2
_geom_bond_publ_flag
P1 C3 1.823(3) . ?
P1 C2 1.826(3) . ?
P1 C1 1.834(3) . ?
P1 Mo1 2.4827(19) . ?
C1 C6 1.531(4) . ?
C1 H1A 0.9900 . ?
C1 H1B 0.9900 . ?
C2 H2A 0.9800 . ?
C2 H2B 0.9800 . ?
C2 H2C 0.9800 . ?
C3 H3A 0.9800 . ?
C3 H3B 0.9800 . ?
C3 H3C 0.9800 . ?
C4 P2 1.821(4) . ?
C4 H4A 0.9800 . ?
C4 H4B 0.9800 . ?
C4 H4C 0.9800 . ?
C5 P2 1.826(4) . ?
C5 H5A 0.9800 . ?
C5 H5B 0.9800 . ?
C5 H5C 0.9800 . ?
C6 P2 1.833(3) . ?
C6 H6A 0.9900 . ?
C6 H6B 0.9900 . ?
P2 Mo1 2.480(2) . ?
C7 C12 1.526(3) . ?
C7 P3 1.843(2) . ?
C7 H7A 0.9900 . ?
C7 H7B 0.9900 . ?
C8 P3 1.821(2) . ?
C8 H8A 0.9800 . ?
C8 H8B 0.9800 . ?
C8 H8C 0.9800 . ?
C9 P3 1.826(2) . ?
C9 H9A 0.9800 . ?
C9 H9B 0.9800 . ?
C9 H9C 0.9800 . ?
C10 P4 1.822(2) . ?
C10 H10A 0.9800 . ?
C10 H10B 0.9800 . ?
C10 H10C 0.9800 . ?
C11 P4 1.825(3) . ?
C11 H11A 0.9800 . ?
C11 H11B 0.9800 . ?
C11 H11C 0.9800 . ?
C12 P4 1.843(2) . ?
C12 H12A 0.9900 . ?
C12 H12B 0.9900 . ?
Mo1 S1 2.2497(8) 3_656 ?
Mo1 S1 2.2498(8) . ?
Mo1 P5 2.476(8) 3_656 ?
Mo1 P5 2.476(8) . ?
Mo1 P2 2.480(2) 3_656 ?
Mo1 P1 2.4827(19) 3_656 ?
Mo1 P6 2.488(8) 3_656 ?
Mo1 P6 2.488(8) . ?
Mo2 S2 2.2476(9) . ?
Mo2 S2 2.2476(9) 3_566 ?
Mo2 P4 2.4809(11) . ?
Mo2 P4 2.4809(11) 3_566 ?
Mo2 P3 2.4826(10) 3_566 ?
Mo2 P3 2.4826(10) . ?
P5 C14 1.824(8) . ?
P5 C15 1.825(9) . ?
P5 C13 1.834(9) . ?
C13 C18 1.522(9) . ?
C13 H13A 0.9900 . ?
C13 H13B 0.9900 . ?
C14 H14A 0.9800 . ?
C14 H14B 0.9800 . ?
C14 H14C 0.9800 . ?
C15 H15A 0.9800 . ?
C15 H15B 0.9800 . ?
C15 H15C 0.9800 . ?
C16 P6 1.822(8) . ?
C16 H16A 0.9800 . ?
C16 H16B 0.9800 . ?
C16 H16C 0.9800 . ?
C17 P6 1.832(9) . ?
C17 H17A 0.9800 . ?
C17 H17B 0.9800 . ?
C17 H17C 0.9800 . ?
C18 P6 1.843(8) . ?
C18 H18A 0.9900 . ?
C18 H18B 0.9900 . ?
